data_2312130
loop_
_publ_author_name
'Ziembicka, Dagmara'
'Olczak, Andrzej'
'Gobis, Katarzyna'
'Korona-G&#x142;owniak, Izabela'
'Pietrzak, Anna'
'Augustynowicz-Kope&#x107;, Ewa'
'G&#x142;ogowska, Agnieszka'
'Zaborowski, Marcin'
'Szczesio, Ma&#x142;gorzata'

_publ_section_title
;
 Synthesis, structure, ADME and biological activity of three
 2,6-disubstituted thiosemicarbazone derivatives.
;
_journal_coeditor_code VP3029
_journal_issue 7
_journal_name_full 'Acta crystallographica. Section C, Structural chemistry'
_journal_page_first 283
_journal_page_last 291
_journal_paper_doi 10.1107/S2053229623005521
_journal_volume 79
_journal_year 2023
_chemical_formula_iupac 'C13 H20 N6 S'
_chemical_formula_moiety 'C13 H20 N6 S'
_chemical_formula_sum 'C13 H20 N6 S'
_chemical_formula_weight 292.41
_chemical_name_systematic
2-{Amino[6-(pyrrolidin-1-yl)pyridin-2-yl]methylidene}-<i>N</i>,<i>N</i>-dimethylhydrazine-1-carbothioamide
_space_group_crystal_system monoclinic
_space_group_IT_number 14
_space_group_name_Hall '-P 2yn'
_space_group_name_H-M_alt 'P 1 21/n 1'
_atom_sites_solution_hydrogens mixed
_atom_sites_solution_primary dual
_audit_creation_method
;
Olex2 1.5-alpha
(compiled 2023.01.27 svn.rdd5efbe for OlexSys, GUI svn.r6708)
;
_cell_angle_alpha 90
_cell_angle_beta 107.202(2)
_cell_angle_gamma 90
_cell_formula_units_Z 4
_cell_length_a 9.1032(2)
_cell_length_b 10.90340(10)
_cell_length_c 15.3748(2)
_cell_measurement_reflns_used 19769
_cell_measurement_temperature 99.9(4)
_cell_measurement_theta_max 78.4090
_cell_measurement_theta_min 5.0360
_cell_volume 1457.78(4)
_computing_cell_refinement
;
CrysAlis PRO (Rigaku OD, 2022)
;
_computing_data_collection
;
CrysAlis PRO (Rigaku OD, 2022)
;
_computing_data_reduction
;
CrysAlis PRO (Rigaku OD, 2022)
;
_computing_molecular_graphics
;
OLEX2 (Dolomanov <i>et al.</i>,  2009),
<i>ShelXle</i> (H\"ubschle <i>et al.</i>, 2011) and
<i>Mercury</i> program (Macrae <i>et al.</i>, 2020)
;
_computing_publication_material
;
<i>publCIF</i> (Westrip, 2010) and OLEX2 (Dolomanov <i>et al.</i>,
2009)
;
_computing_structure_refinement
;
SHELXL2018 (Sheldrick, 2015<i>b</i>)
;
_computing_structure_solution
;
SHELXT2014 (Sheldrick, 2015<i>a</i>)
;
_diffrn_ambient_temperature 99.9(4)
_diffrn_detector 'Hybrid Pixel Array Detector'
_diffrn_detector_area_resol_mean 5.8140
_diffrn_measured_fraction_theta_full 0.997
_diffrn_measured_fraction_theta_max 0.938
_diffrn_measurement_device 'four-circle diffractometer'
_diffrn_measurement_device_type 'XtaLAB Synergy, Dualflex, Pilatus 300K'
_diffrn_measurement_method '\w scans'
_diffrn_radiation_monochromator mirror
_diffrn_radiation_probe x-ray
_diffrn_radiation_type 'Cu K\a'
_diffrn_radiation_wavelength 1.54184
_diffrn_reflns_av_R_equivalents 0.0774
_diffrn_reflns_av_unetI/netI 0.0339
_diffrn_reflns_limit_h_max 11
_diffrn_reflns_limit_h_min -10
_diffrn_reflns_limit_k_max 13
_diffrn_reflns_limit_k_min -13
_diffrn_reflns_limit_l_max 19
_diffrn_reflns_limit_l_min -18
_diffrn_reflns_number 27991
_diffrn_reflns_theta_full 67.684
_diffrn_reflns_theta_max 78.487
_diffrn_reflns_theta_min 5.052
_diffrn_source 'micro-focus sealed X-ray tube'
_exptl_absorpt_coefficient_mu 1.973
_exptl_absorpt_correction_T_max 1.00000
_exptl_absorpt_correction_T_min 0.46291
_exptl_absorpt_correction_type multi-scan
_exptl_absorpt_process_details
;
(CrysAlis PRO; Rigaku OD, 2022)
;
_exptl_crystal_colour 'clear light brown'
_exptl_crystal_density_diffrn 1.332
_exptl_crystal_description plate
_exptl_crystal_F_000 624
_exptl_crystal_size_max 0.66
_exptl_crystal_size_mid 0.53
_exptl_crystal_size_min 0.07
_refine_diff_density_max 0.533
_refine_diff_density_min -0.370
_refine_ls_extinction_coef 0.0015(4)
_refine_ls_extinction_expression Fc^*^=kFc[1+0.001xFc^2^\l^3^/sin(2\q)]^-1/4^
_refine_ls_extinction_method
;
SHELXL2018 (Sheldrick, 2015<i>b</i>)
;
_refine_ls_goodness_of_fit_ref 1.101
_refine_ls_hydrogen_treatment mixed
_refine_ls_matrix_type full
_refine_ls_number_parameters 196
_refine_ls_number_reflns 2926
_refine_ls_number_restraints 0
_refine_ls_restrained_S_all 1.101
_refine_ls_R_factor_all 0.0393
_refine_ls_R_factor_gt 0.0373
_refine_ls_shift/su_max 0.001
_refine_ls_shift/su_mean 0.000
_refine_ls_structure_factor_coef Fsqd
_refine_ls_weighting_details 'w=1/[\s^2^(Fo^2^)+(0.0553P)^2^+0.6020P] where P=(Fo^2^+2Fc^2^)/3'
_refine_ls_weighting_scheme calc
_refine_ls_wR_factor_gt 0.1045
_refine_ls_wR_factor_ref 0.1059
_reflns_number_gt 2716
_reflns_number_total 2926
_reflns_threshold_expression 'I > 2\s(I)'
_cod_data_source_file vp3029sup1.cif
_cod_data_source_block 4
_cod_database_code 2312130
_shelx_space_group_comment
;
The symmetry employed for this shelxl refinement is uniquely defined
by the following loop, which should always be used as a source of
symmetry information in preference to the above space-group names.
They are only intended as comments.
;
_shelx_estimated_absorpt_t_min 0.356
_shelx_estimated_absorpt_t_max 0.874

loop_
_space_group_symop_operation_xyz
'x, y, z'
'-x+1/2, y+1/2, -z+1/2'
'-x, -y, -z'
'x-1/2, -y-1/2, z-1/2'

loop_
_atom_site_type_symbol
_atom_site_label
_atom_site_fract_x
_atom_site_fract_y
_atom_site_fract_z
_atom_site_U_iso_or_equiv
_atom_site_adp_type
_atom_site_calc_flag
_atom_site_occupancy
_atom_site_disorder_assembly
_atom_site_disorder_group
S S1 0.04534(4) 0.75908(3) 0.37551(2) 0.01890(14) Uani d 1 . .
N N1 -0.18255(14) 0.65105(12) 0.24490(9) 0.0230(3) Uani d 1 . .
N N2 0.04897(14) 0.55753(11) 0.27110(8) 0.0201(3) Uani d 1 . .
N N3 0.20290(14) 0.56162(12) 0.31890(8) 0.0181(3) Uani d 1 . .
N N4 0.24591(17) 0.39043(12) 0.24336(9) 0.0219(3) Uani d 1 . .
N N22 0.50248(14) 0.59473(11) 0.40280(8) 0.0181(3) Uani d 1 . .
N N31 0.68835(14) 0.71376(12) 0.50042(9) 0.0215(3) Uani d 1 . .
C C1 -0.03178(16) 0.64798(13) 0.29379(10) 0.0177(3) Uani d 1 . .
C C4 0.29823(17) 0.48042(13) 0.30400(9) 0.0182(3) Uani d 1 . .
C C11 -0.29400(18) 0.73250(15) 0.26571(12) 0.0239(3) Uani d 1 . .
H H11A -0.323815 0.796436 0.218982 0.036 Uiso calc 1 . .
H H11B -0.248221 0.770578 0.325331 0.036 Uiso calc 1 . .
H H11C -0.385110 0.685409 0.266840 0.036 Uiso calc 1 . .
C C12 -0.2454(2) 0.56785(16) 0.16875(13) 0.0331(4) Uani d 1 . .
H H12A -0.317917 0.612407 0.118890 0.050 Uiso calc 1 . .
H H12B -0.298871 0.500177 0.188434 0.050 Uiso calc 1 . .
H H12C -0.161559 0.535029 0.147734 0.050 Uiso calc 1 . .
C C21 0.46085(17) 0.48744(13) 0.35892(9) 0.0177(3) Uani d 1 . .
C C23 0.64784(16) 0.60524(14) 0.45664(10) 0.0186(3) Uani d 1 . .
C C24 0.75565(17) 0.50775(15) 0.46824(10) 0.0211(3) Uani d 1 . .
H H24 0.857993 0.516959 0.506761 0.025 Uiso calc 1 . .
C C25 0.70829(18) 0.40031(15) 0.42252(10) 0.0242(3) Uani d 1 . .
H H25 0.778245 0.333809 0.429467 0.029 Uiso calc 1 . .
C C26 0.55768(18) 0.38779(15) 0.36568(10) 0.0223(3) Uani d 1 . .
H H26 0.523292 0.314057 0.333096 0.027 Uiso calc 1 . .
C C32 0.58185(17) 0.81708(14) 0.48718(11) 0.0230(3) Uani d 1 . .
H H32A 0.483389 0.792270 0.497055 0.028 Uiso calc 1 . .
H H32B 0.560985 0.852035 0.425281 0.028 Uiso calc 1 . .
C C33 0.66818(19) 0.90798(16) 0.55941(12) 0.0312(4) Uani d 1 . .
H H33A 0.640406 0.993467 0.539570 0.037 Uiso calc 1 . .
H H33B 0.645787 0.893661 0.617800 0.037 Uiso calc 1 . .
C C34 0.8362(2) 0.88260(16) 0.56860(13) 0.0327(4) Uani d 1 . .
H H34A 0.903150 0.909418 0.628810 0.039 Uiso calc 1 . .
H H34B 0.868387 0.925225 0.520377 0.039 Uiso calc 1 . .
C C35 0.84309(18) 0.74405(14) 0.55830(11) 0.0225(3) Uani d 1 . .
H H35A 0.921969 0.720686 0.528742 0.027 Uiso calc 1 . .
H H35B 0.865881 0.702534 0.618085 0.027 Uiso calc 1 . .
H H4A 0.311(3) 0.3524(19) 0.2181(15) 0.037(5) Uiso d 1 . .
H H4B 0.155(3) 0.3930(18) 0.2153(14) 0.030(5) Uiso d 1 . .
H H3 0.235(2) 0.6166(18) 0.3602(13) 0.025(5) Uiso d 1 . .

loop_
_atom_site_aniso_label
_atom_site_aniso_U_11
_atom_site_aniso_U_22
_atom_site_aniso_U_33
_atom_site_aniso_U_12
_atom_site_aniso_U_13
_atom_site_aniso_U_23
S1 0.0172(2) 0.0238(2) 0.0160(2) 0.00164(12) 0.00537(16) -0.00062(12)
N1 0.0141(6) 0.0244(7) 0.0291(7) 0.0009(5) 0.0046(5) -0.0028(5)
N2 0.0133(6) 0.0250(6) 0.0208(6) 0.0009(5) 0.0032(5) -0.0007(5)
N3 0.0140(6) 0.0226(6) 0.0169(6) 0.0011(5) 0.0035(5) -0.0019(5)
N4 0.0169(7) 0.0275(7) 0.0200(6) 0.0024(5) 0.0036(6) -0.0039(5)
N22 0.0141(6) 0.0238(6) 0.0174(6) 0.0018(5) 0.0060(5) 0.0009(5)
N31 0.0110(6) 0.0274(7) 0.0237(7) 0.0029(5) 0.0013(5) -0.0023(5)
C1 0.0156(7) 0.0210(7) 0.0178(7) -0.0009(5) 0.0069(6) 0.0034(5)
C4 0.0186(8) 0.0234(7) 0.0142(7) 0.0014(6) 0.0071(6) 0.0023(5)
C11 0.0148(8) 0.0317(8) 0.0266(8) 0.0040(6) 0.0085(6) 0.0038(6)
C12 0.0195(8) 0.0312(9) 0.0421(10) 0.0014(6) -0.0011(7) -0.0102(7)
C21 0.0172(7) 0.0244(7) 0.0129(7) 0.0021(6) 0.0068(6) 0.0016(5)
C23 0.0154(7) 0.0272(7) 0.0147(7) 0.0020(6) 0.0070(6) 0.0020(6)
C24 0.0149(7) 0.0334(8) 0.0147(7) 0.0060(6) 0.0040(6) 0.0025(6)
C25 0.0222(8) 0.0328(8) 0.0172(7) 0.0121(6) 0.0049(6) 0.0005(6)
C26 0.0234(8) 0.0274(8) 0.0152(7) 0.0060(6) 0.0045(6) -0.0027(6)
C32 0.0146(8) 0.0264(8) 0.0254(8) 0.0024(6) 0.0020(6) -0.0021(6)
C33 0.0211(8) 0.0323(9) 0.0348(9) 0.0013(7) 0.0001(7) -0.0102(7)
C34 0.0213(9) 0.0363(9) 0.0358(10) -0.0020(7) 0.0014(7) -0.0026(7)
C35 0.0121(8) 0.0315(8) 0.0223(8) -0.0011(6) 0.0027(6) 0.0005(6)

loop_
_atom_type_symbol
_atom_type_description
_atom_type_scat_dispersion_real
_atom_type_scat_dispersion_imag
_atom_type_scat_source
C C 0.0181 0.0091 'International Tables Vol C Tables 4.2.6.8 and 6.1.1.4'
H H 0.0000 0.0000 'International Tables Vol C Tables 4.2.6.8 and 6.1.1.4'
N N 0.0311 0.0180 'International Tables Vol C Tables 4.2.6.8 and 6.1.1.4'
S S 0.3331 0.5567 'International Tables Vol C Tables 4.2.6.8 and 6.1.1.4'

loop_
_exptl_crystal_face_index_h
_exptl_crystal_face_index_k
_exptl_crystal_face_index_l
_exptl_crystal_face_perp_dist
1 0 -2 0.0281
-1 0 2 0.0440
-3 6 -2 0.2931
3 -6 2 0.2653
3 6 1 0.2062
0 -7 0 0.3518
-5 0 -3 0.2571
5 -1 -7 0.0546
-5 1 7 0.0383
5 0 2 0.2042
-2 -1 -8 0.2723

loop_
_geom_angle_atom_site_label_1
_geom_angle_atom_site_label_2
_geom_angle_atom_site_label_3
_geom_angle_site_symmetry_1
_geom_angle_site_symmetry_3
_geom_angle
_geom_angle_publ_flag
C1 N1 C11 . . 123.43(13) ?
C1 N1 C12 . . 121.48(13) ?
C11 N1 C12 . . 115.05(13) ?
C1 N2 N3 . . 112.84(12) ?
N2 N3 H3 . . 119.4(13) ?
C4 N3 N2 . . 120.55(13) ?
C4 N3 H3 . . 120.0(13) ?
C4 N4 H4A . . 119.8(14) ?
C4 N4 H4B . . 116.1(14) ?
H4A N4 H4B . . 118.9(19) ?
C23 N22 C21 . . 117.57(12) ?
C23 N31 C32 . . 122.10(13) ?
C23 N31 C35 . . 124.72(12) ?
C32 N31 C35 . . 112.97(12) ?
N1 C1 S1 . . 120.66(11) ?
N2 C1 S1 . . 124.58(11) ?
N2 C1 N1 . . 114.71(13) ?
N3 C4 N4 . . 120.02(14) ?
N3 C4 C21 . . 118.11(13) ?
N4 C4 C21 . . 121.79(13) ?
N1 C11 H11A . . 109.5 ?
N1 C11 H11B . . 109.5 ?
N1 C11 H11C . . 109.5 ?
H11A C11 H11B . . 109.5 ?
H11A C11 H11C . . 109.5 ?
H11B C11 H11C . . 109.5 ?
N1 C12 H12A . . 109.5 ?
N1 C12 H12B . . 109.5 ?
N1 C12 H12C . . 109.5 ?
H12A C12 H12B . . 109.5 ?
H12A C12 H12C . . 109.5 ?
H12B C12 H12C . . 109.5 ?
N22 C21 C4 . . 114.72(12) ?
N22 C21 C26 . . 124.44(14) ?
C26 C21 C4 . . 120.81(13) ?
N22 C23 N31 . . 117.00(13) ?
N22 C23 C24 . . 122.11(14) ?
N31 C23 C24 . . 120.88(14) ?
C23 C24 H24 . . 120.8 ?
C25 C24 C23 . . 118.34(14) ?
C25 C24 H24 . . 120.8 ?
C24 C25 H25 . . 119.8 ?
C24 C25 C26 . . 120.43(14) ?
C26 C25 H25 . . 119.8 ?
C21 C26 C25 . . 117.11(14) ?
C21 C26 H26 . . 121.4 ?
C25 C26 H26 . . 121.4 ?
N31 C32 H32A . . 111.2 ?
N31 C32 H32B . . 111.2 ?
N31 C32 C33 . . 102.85(12) ?
H32A C32 H32B . . 109.1 ?
C33 C32 H32A . . 111.2 ?
C33 C32 H32B . . 111.2 ?
C32 C33 H33A . . 111.0 ?
C32 C33 H33B . . 111.0 ?
H33A C33 H33B . . 109.0 ?
C34 C33 C32 . . 103.75(13) ?
C34 C33 H33A . . 111.0 ?
C34 C33 H33B . . 111.0 ?
C33 C34 H34A . . 111.0 ?
C33 C34 H34B . . 111.0 ?
C33 C34 C35 . . 104.03(13) ?
H34A C34 H34B . . 109.0 ?
C35 C34 H34A . . 111.0 ?
C35 C34 H34B . . 111.0 ?
N31 C35 C34 . . 103.03(12) ?
N31 C35 H35A . . 111.2 ?
N31 C35 H35B . . 111.2 ?
C34 C35 H35A . . 111.2 ?
C34 C35 H35B . . 111.2 ?
H35A C35 H35B . . 109.1 ?

loop_
_geom_bond_atom_site_label_1
_geom_bond_atom_site_label_2
_geom_bond_site_symmetry_2
_geom_bond_distance
_geom_bond_publ_flag
S1 C1 . 1.7370(15) ?
N1 C1 . 1.356(2) ?
N1 C11 . 1.4534(19) ?
N1 C12 . 1.458(2) ?
N2 N3 . 1.3771(17) ?
N2 C1 . 1.3366(19) ?
N3 C4 . 1.3065(19) ?
N3 H3 . 0.86(2) ?
N4 C4 . 1.340(2) ?
N4 H4A . 0.90(2) ?
N4 H4B . 0.82(2) ?
N22 C21 . 1.3477(19) ?
N22 C23 . 1.3422(19) ?
N31 C23 . 1.357(2) ?
N31 C32 . 1.4608(19) ?
N31 C35 . 1.464(2) ?
C4 C21 . 1.473(2) ?
C11 H11A . 0.9800 ?
C11 H11B . 0.9800 ?
C11 H11C . 0.9800 ?
C12 H12A . 0.9800 ?
C12 H12B . 0.9800 ?
C12 H12C . 0.9800 ?
C21 C26 . 1.383(2) ?
C23 C24 . 1.422(2) ?
C24 H24 . 0.9500 ?
C24 C25 . 1.369(2) ?
C25 H25 . 0.9500 ?
C25 C26 . 1.398(2) ?
C26 H26 . 0.9500 ?
C32 H32A . 0.9900 ?
C32 H32B . 0.9900 ?
C32 C33 . 1.522(2) ?
C33 H33A . 0.9900 ?
C33 H33B . 0.9900 ?
C33 C34 . 1.519(2) ?
C34 H34A . 0.9900 ?
C34 H34B . 0.9900 ?
C34 C35 . 1.522(2) ?
C35 H35A . 0.9900 ?
C35 H35B . 0.9900 ?

loop_
_geom_hbond_atom_site_label_D
_geom_hbond_atom_site_label_H
_geom_hbond_atom_site_label_A
_geom_hbond_site_symmetry_A
_geom_hbond_distance_DH
_geom_hbond_distance_HA
_geom_hbond_distance_DA
_geom_hbond_angle_DHA
_geom_hbond_publ_flag
C11 H11B S1 . 0.98 2.56 3.0646(17) 112.3 yes
C35 H35A S1 1_655 0.99 2.92 3.7915(16) 146.8 yes
N4 H4A S1 2_545 0.90(2) 2.44(2) 3.3250(14) 170.1(19) yes
N3 H3 S1 . 0.86(2) 2.388(19) 2.8616(13) 115.2(15) yes

loop_
_geom_torsion_atom_site_label_1
_geom_torsion_atom_site_label_2
_geom_torsion_atom_site_label_3
_geom_torsion_atom_site_label_4
_geom_torsion_site_symmetry_1
_geom_torsion_site_symmetry_2
_geom_torsion_site_symmetry_3
_geom_torsion_site_symmetry_4
_geom_torsion
_geom_torsion_publ_flag
N2 N3 C4 N4 . . . . -1.6(2) ?
N2 N3 C4 C21 . . . . -178.40(12) ?
N3 N2 C1 S1 . . . . -0.74(17) ?
N3 N2 C1 N1 . . . . 176.74(11) ?
N3 C4 C21 N22 . . . . -16.04(18) ?
N3 C4 C21 C26 . . . . 161.68(13) ?
N4 C4 C21 N22 . . . . 167.22(13) ?
N4 C4 C21 C26 . . . . -15.1(2) ?
N22 C21 C26 C25 . . . . 0.4(2) ?
N22 C23 C24 C25 . . . . 0.1(2) ?
N31 C23 C24 C25 . . . . 179.88(14) ?
N31 C32 C33 C34 . . . . 30.65(17) ?
C1 N2 N3 C4 . . . . -179.19(12) ?
C4 C21 C26 C25 . . . . -177.10(13) ?
C11 N1 C1 S1 . . . . -9.92(19) ?
C11 N1 C1 N2 . . . . 172.49(13) ?
C12 N1 C1 S1 . . . . 172.51(12) ?
C12 N1 C1 N2 . . . . -5.1(2) ?
C21 N22 C23 N31 . . . . 179.97(12) ?
C21 N22 C23 C24 . . . . -0.26(19) ?
C23 N22 C21 C4 . . . . 177.63(11) ?
C23 N22 C21 C26 . . . . 0.0(2) ?
C23 N31 C32 C33 . . . . 171.67(14) ?
C23 N31 C35 C34 . . . . 165.39(14) ?
C23 C24 C25 C26 . . . . 0.3(2) ?
C24 C25 C26 C21 . . . . -0.5(2) ?
C32 N31 C23 N22 . . . . -2.6(2) ?
C32 N31 C23 C24 . . . . 177.65(13) ?
C32 N31 C35 C34 . . . . -9.43(17) ?
C32 C33 C34 C35 . . . . -37.12(18) ?
C33 C34 C35 N31 . . . . 28.44(17) ?
C35 N31 C23 N22 . . . . -176.96(13) ?
C35 N31 C23 C24 . . . . 3.3(2) ?
C35 N31 C32 C33 . . . . -13.35(17) ?

_cod_database_fobs_code 2312130
